data_7109656
loop_
_publ_author_name
'Zhuxiu Zhang'
'Young Ran Ji'
'Lukasz Wojtas'
'Wen-Yang Gao'
'Shengqian Ma'
'Michael J. Zaworotko'
'Jon C. Antilla'

_publ_section_title
;
 Two homochiral organocatalytic metal organic materials with nanoscopic
 channels
;
_journal_name_full Chem.Commun.
_journal_page_first 7693
_journal_paper_doi 10.1039/c3cc43801e
_journal_volume 49
_journal_year 2013
_chemical_formula_moiety '[(C144 H72 O44 P3 In6) (NO3-)2 (C2H6O)106.67]  '
_chemical_formula_sum 'C357.33 H712 In6 N2 O156.67 P3'
_chemical_formula_weight 8325.79
_chemical_name_systematic
; 
 ? 
;
_space_group_IT_number 146
_symmetry_cell_setting trigonal
_symmetry_space_group_name_Hall 'R 3'
_symmetry_space_group_name_H-M 'R 3 :H'
_atom_sites_solution_hydrogens geom
_atom_sites_solution_primary direct
_atom_sites_solution_secondary difmap
_audit_creation_method SHELXL-97
_cell_angle_alpha 90.00
_cell_angle_beta 90.00
_cell_angle_gamma 120.00
_cell_formula_units_Z 3
_cell_length_a 31.1023(19)
_cell_length_b 31.1023(19)
_cell_length_c 45.205(3)
_cell_measurement_temperature 100(2)
_cell_volume 37871(4)
_computing_cell_refinement 'APEX2 (Bruker, 2010); SAINT (Bruker, 2009)'
_computing_data_collection 'APEX2 (Bruker, 2010)'
_computing_data_reduction 'SAINT (Bruker, 2009);XPREP(Sheldrick,2008)'
_computing_publication_material 'APEX2 (Bruker, 2010)'
_computing_structure_refinement 'SHELXL-97 (Sheldrick, 2008)'
_computing_structure_solution 'SHELXS-97 (Sheldrick, 2008)'
_diffrn_ambient_temperature 298(2)
_diffrn_measured_fraction_theta_full 0.998
_diffrn_measured_fraction_theta_max 0.998
_diffrn_measurement_device_type 'BRUKER SMART APEXII CCD'
_diffrn_measurement_method 'phi scans'
_diffrn_radiation_monochromator graphite
_diffrn_radiation_source 'fine-focus sealed tube'
_diffrn_radiation_type synchrotron
_diffrn_radiation_wavelength 0.41328
_diffrn_reflns_av_R_equivalents 0.0551
_diffrn_reflns_av_sigmaI/netI 0.0976
_diffrn_reflns_limit_h_max 34
_diffrn_reflns_limit_h_min -17
_diffrn_reflns_limit_k_max 32
_diffrn_reflns_limit_k_min -31
_diffrn_reflns_limit_l_max 50
_diffrn_reflns_limit_l_min -50
_diffrn_reflns_number 46316
_diffrn_reflns_theta_full 13.43
_diffrn_reflns_theta_max 13.43
_diffrn_reflns_theta_min 0.68
_exptl_absorpt_coefficient_mu 0.366
_exptl_absorpt_correction_T_max 0.9713
_exptl_absorpt_correction_T_min 0.9713
_exptl_absorpt_correction_type multi-scan
_exptl_absorpt_process_details 'SADABS; (Sheldrick, 2003)'
_exptl_crystal_colour yellow
_exptl_crystal_density_diffrn 1.095
_exptl_crystal_density_method 'not measured'
_exptl_crystal_description block
_exptl_crystal_F_000 13387
_exptl_crystal_size_max 0.08
_exptl_crystal_size_mid 0.08
_exptl_crystal_size_min 0.08
_platon_squeeze_details
;

there is no significant amount of DMF molecules in the void of the structure or coordinated to metal atoms. 
The solvent molecules removed by the SQUEEZE process could be regarded as EtOH molecules as well as nitrate anions. 
In every single unit cell, there are 6 nitrate anions containing 186 electrons, so the rest of 8510 C 186 = 8324 
electrons are belongs to EtOH molecules. As a result, there are 320 EtOH molecules per unit cell. 
The theoretical occupied volume of single EtOH molecule and nitrate anion are 49.41and 38.61  respectively, 
indicating total volume of free molecules is 49.41*320 + 38.61*6 = 16042 per unit cell which is much smaller 
than 28926 calculated by PLATON. 

;
_refine_diff_density_max 0.599
_refine_diff_density_min -0.434
_refine_diff_density_rms 0.039
_refine_ls_abs_structure_details 'Flack H D (1983), Acta Cryst. A39, 876-881'
_refine_ls_abs_structure_Flack 0.088(8)
_refine_ls_extinction_method none
_refine_ls_goodness_of_fit_ref 0.991
_refine_ls_hydrogen_treatment constr
_refine_ls_matrix_type full
_refine_ls_number_parameters 1015
_refine_ls_number_reflns 23627
_refine_ls_number_restraints 380
_refine_ls_restrained_S_all 1.002
_refine_ls_R_factor_all 0.0702
_refine_ls_R_factor_gt 0.0458
_refine_ls_shift/su_max 0.003
_refine_ls_shift/su_mean 0.000
_refine_ls_structure_factor_coef Fsqd
_refine_ls_weighting_details 'calc w=1/[\s^2^(Fo^2^)+(0.0212P)^2^+0.0000P] where P=(Fo^2^+2Fc^2^)/3'
_refine_ls_weighting_scheme calc
_refine_ls_wR_factor_gt 0.1066
_refine_ls_wR_factor_ref 0.1120
_reflns_number_gt 15024
_reflns_number_total 23627
_reflns_threshold_expression >2sigma(I)
_cod_data_source_file c3cc43801e.txt
_cod_data_source_block ocMOM-1
_cod_original_cell_volume 37870(4)
_cod_original_sg_symbol_H-M R3
_cod_database_code 7109656

loop_
_symmetry_equiv_pos_as_xyz
'x, y, z'
'-y, x-y, z'
'-x+y, -x, z'
'x+2/3, y+1/3, z+1/3'
'-y+2/3, x-y+1/3, z+1/3'
'-x+y+2/3, -x+1/3, z+1/3'
'x+1/3, y+2/3, z+2/3'
'-y+1/3, x-y+2/3, z+2/3'
'-x+y+1/3, -x+2/3, z+2/3'

loop_
_atom_site_label
_atom_site_type_symbol
_atom_site_fract_x
_atom_site_fract_y
_atom_site_fract_z
_atom_site_U_iso_or_equiv
_atom_site_adp_type
_atom_site_occupancy
_atom_site_symmetry_multiplicity
_atom_site_calc_flag
_atom_site_refinement_flags
_atom_site_disorder_assembly
_atom_site_disorder_group
C1 C -0.7529(2) -0.4174(2) -0.67015(11) 0.0888(15) Uani 1 1 d . A .
C3 C -0.8034(5) -0.4287(5) -0.7180(3) 0.122(4) Uani 0.50 1 d PDU A 1
H3 H -0.8073 -0.4008 -0.7140 0.147 Uiso 0.50 1 calc PR A 1
C4 C -0.8237(5) -0.4569(6) -0.7453(3) 0.116(4) Uani 0.50 1 d PDU A 1
H4 H -0.8394 -0.4457 -0.7589 0.139 Uiso 0.50 1 calc PR A 1
C5 C -0.8214(7) -0.4997(8) -0.7526(5) 0.121(4) Uani 0.50 1 d PU A 1
C6 C -0.8047(5) -0.5230(6) -0.7314(3) 0.134(3) Uani 0.50 1 d PU A 1
H6 H -0.8076 -0.5544 -0.7351 0.160 Uiso 0.50 1 calc PR A 1
C7 C -0.7815(5) -0.4934(5) -0.7020(3) 0.122(3) Uani 0.50 1 d PU A 1
H7 H -0.7695 -0.5062 -0.6870 0.146 Uiso 0.50 1 calc PR A 1
C8 C -0.8435(5) -0.5253(5) -0.7798(3) 0.069(3) Uani 0.50 1 d P A 1
C9 C -0.8223(9) -0.5021(9) -0.8087(6) 0.092(7) Uani 0.50 1 d P A 1
H9 H -0.7932 -0.4703 -0.8090 0.110 Uiso 0.50 1 calc PR A 1
C10 C -0.8424(5) -0.5238(4) -0.8337(3) 0.065(3) Uani 0.50 1 d P A 1
C11 C -0.8203(6) -0.4980(7) -0.8598(5) 0.076(4) Uani 0.50 1 d PD A 1
H11 H -0.7922 -0.4656 -0.8589 0.091 Uiso 0.50 1 calc PR A 1
C12 C -0.8385(4) -0.5188(5) -0.8855(3) 0.081(3) Uani 0.50 1 d PD A 1
C13 C -0.8779(5) -0.5654(4) -0.8879(3) 0.109(3) Uani 0.50 1 d PD A 1
H13 H -0.8897 -0.5803 -0.9067 0.131 Uiso 0.50 1 calc PR A 1
C14 C -0.9003(4) -0.5905(4) -0.8623(3) 0.093(3) Uani 0.50 1 d P A 1
H14 H -0.9270 -0.6238 -0.8633 0.112 Uiso 0.50 1 calc PR A 1
C15 C -0.8842(5) -0.5676(4) -0.8346(2) 0.077(3) Uani 0.50 1 d P A 1
C16 C -0.9066(3) -0.5944(3) -0.8063(2) 0.075(2) Uani 0.50 1 d P A 1
C17 C -0.8847(4) -0.5734(4) -0.7807(2) 0.077(3) Uani 0.50 1 d P A 1
C18 C -0.8197(6) -0.4952(6) -0.9145(4) 0.124(3) Uani 0.50 1 d PDU A 1
C19 C -0.8290(5) -0.4574(5) -0.9227(3) 0.138(3) Uani 0.50 1 d PDU A 1
H19 H -0.8491 -0.4486 -0.9113 0.165 Uiso 0.50 1 calc PR A 1
C20 C -0.8047(4) -0.4323(5) -0.9505(3) 0.142(4) Uani 0.50 1 d PDU A 1
H20 H -0.8077 -0.4046 -0.9564 0.171 Uiso 0.50 1 calc PR A 1
C22 C -0.7726(5) -0.4871(5) -0.9603(3) 0.142(4) Uani 0.50 1 d PDU A 1
H22 H -0.7537 -0.4971 -0.9720 0.171 Uiso 0.50 1 calc PR A 1
C23 C -0.7964(5) -0.5145(5) -0.9334(3) 0.140(3) Uani 0.50 1 d PDU A 1
H23 H -0.7966 -0.5443 -0.9286 0.168 Uiso 0.50 1 calc PR A 1
C24 C -0.7520(2) -0.4188(2) -0.99577(12) 0.0933(16) Uani 1 1 d . A .
C25 C -0.9527(3) -0.6436(4) -0.8059(2) 0.078(2) Uani 0.50 1 d P A 1
C26 C -0.9970(3) -0.6463(4) -0.8203(2) 0.095(3) Uani 0.50 1 d P A 1
C98 C -1.0183(3) -0.6227(3) -0.8731(2) 0.074(2) Uani 0.50 1 d P A 2
C27 C -0.9985(4) -0.6053(4) -0.8331(2) 0.093(3) Uani 0.50 1 d P A 1
H27 H -0.9715 -0.5726 -0.8302 0.111 Uiso 0.50 1 calc PR A 1
C28 C -1.0385(4) -0.6126(4) -0.8495(3) 0.108(3) Uani 0.50 1 d P A 1
H28 H -1.0366 -0.5855 -0.8604 0.129 Uiso 0.50 1 calc PR A 1
C29 C -1.0821(5) -0.6586(4) -0.8508(3) 0.095(3) Uani 0.50 1 d P A 1
C30 C -1.0815(5) -0.7003(5) -0.8417(3) 0.084(4) Uani 0.50 1 d P A 1
H30 H -1.1084 -0.7321 -0.8468 0.101 Uiso 0.50 1 calc PR A 1
C31 C -1.0398(4) -0.6970(4) -0.8240(3) 0.083(3) Uani 0.50 1 d P A 1
C32 C -1.0377(6) -0.7359(6) -0.8107(3) 0.084(4) Uani 0.50 1 d P A 1
H32 H -1.0653 -0.7684 -0.8130 0.100 Uiso 0.50 1 calc PR A 1
C33 C -0.9966(5) -0.7301(5) -0.7936(3) 0.086(4) Uani 0.50 1 d P A 1
C34 C -0.9563(4) -0.6837(4) -0.7943(2) 0.076(2) Uani 0.50 1 d P A 1
C35 C -0.9998(6) -0.7757(5) -0.7827(3) 0.085(5) Uani 0.50 1 d P A 1
C36 C -0.9583(4) -0.7811(4) -0.7839(2) 0.077(3) Uani 0.50 1 d PU A 1
H36 H -0.9290 -0.7561 -0.7932 0.092 Uiso 0.50 1 calc PR A 1
C37 C -0.9584(5) -0.8236(5) -0.7714(3) 0.084(3) Uani 0.50 1 d PU A 1
H37 H -0.9297 -0.8270 -0.7711 0.101 Uiso 0.50 1 calc PR A 1
C38 C -1.0026(9) -0.8584(8) -0.7602(5) 0.091(3) Uani 0.50 1 d PU A 1
C39 C -1.0420(5) -0.8536(5) -0.7599(3) 0.081(3) Uani 0.50 1 d PU A 1
H39 H -1.0714 -0.8777 -0.7503 0.097 Uiso 0.50 1 calc PR A 1
C40 C -1.0407(4) -0.8145(4) -0.7735(3) 0.078(3) Uani 0.50 1 d P A 1
H40 H -1.0712 -0.8150 -0.7765 0.094 Uiso 0.50 1 calc PR A 1
C42 C -1.1270(5) -0.6616(6) -0.8647(3) 0.113(5) Uani 0.50 1 d PD A 1
C43 C -1.1297(7) -0.6204(6) -0.8659(3) 0.164(8) Uani 0.50 1 d PD A 1
H43 H -1.1065 -0.5901 -0.8567 0.196 Uiso 0.50 1 calc PR A 1
C44 C -1.1702(5) -0.6263(7) -0.8823(3) 0.104(4) Uani 0.50 1 d PDU A 1
H44 H -1.1755 -0.5988 -0.8828 0.124 Uiso 0.50 1 calc PR A 1
C45 C -1.2022(5) -0.6667(7) -0.8972(3) 0.087(4) Uani 0.50 1 d PDU A 1
C46 C -1.1955(7) -0.7053(7) -0.8921(3) 0.153(9) Uani 0.50 1 d PD A 1
H46 H -1.2196 -0.7367 -0.8997 0.183 Uiso 0.50 1 calc PR A 1
C47 C -1.1566(5) -0.7031(6) -0.8769(3) 0.106(5) Uani 0.50 1 d PD A 1
H47 H -1.1518 -0.7308 -0.8754 0.127 Uiso 0.50 1 calc PR A 1
C52 C -0.7771(2) -0.4464(2) -0.96924(14) 0.1067(17) Uani 1 1 d D . .
C53 C -0.7614(5) -0.4672(3) -0.9477(2) 0.118(3) Uani 0.50 1 d PDU A 2
H53 H -0.7308 -0.4667 -0.9502 0.141 Uiso 0.50 1 calc PR A 2
C54 C -0.7903(4) -0.4895(4) -0.9217(3) 0.109(3) Uani 0.50 1 d PDU A 2
H54 H -0.7787 -0.5037 -0.9075 0.131 Uiso 0.50 1 calc PR A 2
C55 C -0.8347(4) -0.4908(5) -0.9169(3) 0.107(3) Uani 0.50 1 d PDU A 2
C56 C -0.8537(5) -0.4715(4) -0.9376(3) 0.118(3) Uani 0.50 1 d PDU A 2
H56 H -0.8845 -0.4729 -0.9344 0.141 Uiso 0.50 1 calc PR A 2
C57 C -0.8251(4) -0.4493(4) -0.9639(3) 0.113(3) Uani 0.50 1 d PDU A 2
H57 H -0.8376 -0.4361 -0.9782 0.136 Uiso 0.50 1 calc PR A 2
C58 C -0.8593(4) -0.5099(4) -0.8866(3) 0.070(3) Uani 0.50 1 d PD A 2
C59 C -0.8366(7) -0.4891(7) -0.8604(5) 0.078(4) Uani 0.50 1 d PD A 2
H59 H -0.8054 -0.4593 -0.8611 0.094 Uiso 0.50 1 calc PR A 2
C60 C -0.8560(5) -0.5085(5) -0.8329(3) 0.067(4) Uani 0.50 1 d P A 2
C61 C -0.8313(8) -0.4879(8) -0.8060(5) 0.079(5) Uani 0.50 1 d P A 2
H61 H -0.7984 -0.4603 -0.8060 0.095 Uiso 0.50 1 calc PR A 2
C62 C -0.8517(7) -0.5052(7) -0.7834(5) 0.102(6) Uani 0.50 1 d P A 2
C63 C -0.9012(4) -0.5446(4) -0.7796(3) 0.107(3) Uani 0.50 1 d P A 2
H63 H -0.9163 -0.5540 -0.7607 0.129 Uiso 0.50 1 calc PR A 2
C64 C -0.9247(4) -0.5673(4) -0.8038(3) 0.098(3) Uani 0.50 1 d P A 2
H64 H -0.9568 -0.5959 -0.8024 0.118 Uiso 0.50 1 calc PR A 2
C65 C -0.9028(5) -0.5496(5) -0.8324(3) 0.082(3) Uani 0.50 1 d P A 2
C66 C -0.9279(3) -0.5727(3) -0.8606(2) 0.068(2) Uani 0.50 1 d P A 2
C67 C -0.9075(4) -0.5511(3) -0.8861(3) 0.078(3) Uani 0.50 1 d PD A 2
C68 C -0.8292(7) -0.4872(7) -0.7508(5) 0.141(5) Uani 0.50 1 d PDU A 2
C69 C -0.7859(6) -0.4877(6) -0.7441(4) 0.157(4) Uani 0.50 1 d PDU A 2
H69 H -0.7712 -0.5016 -0.7565 0.188 Uiso 0.50 1 calc PR A 2
C70 C -0.7662(6) -0.4647(6) -0.7161(4) 0.154(4) Uani 0.50 1 d PDU A 2
H70 H -0.7383 -0.4670 -0.7098 0.184 Uiso 0.50 1 calc PR A 2
C71 C -0.7789(2) -0.4419(2) -0.69831(15) 0.1061(17) Uani 1 1 d D . .
C72 C -0.8226(6) -0.4446(6) -0.7046(3) 0.140(4) Uani 0.50 1 d PDU A 2
H72 H -0.8362 -0.4316 -0.6909 0.168 Uiso 0.50 1 calc PR A 2
C73 C -0.8491(6) -0.4665(5) -0.7314(3) 0.144(4) Uani 0.50 1 d PDU A 2
H73 H -0.8792 -0.4671 -0.7358 0.173 Uiso 0.50 1 calc PR A 2
C75 C -0.9766(3) -0.6190(3) -0.8601(2) 0.072(2) Uani 0.50 1 d P A 2
C76 C -0.9798(4) -0.6634(3) -0.8456(2) 0.089(3) Uani 0.50 1 d P A 2
C77 C -0.9397(4) -0.6664(4) -0.8333(2) 0.089(3) Uani 0.50 1 d P A 2
H77 H -0.9070 -0.6400 -0.8370 0.107 Uiso 0.50 1 calc PR A 2
C78 C -0.9456(4) -0.7053(4) -0.8162(3) 0.108(3) Uani 0.50 1 d P A 2
H78 H -0.9177 -0.7050 -0.8074 0.130 Uiso 0.50 1 calc PR A 2
C79 C -0.9936(4) -0.7456(5) -0.8120(4) 0.089(3) Uani 0.50 1 d P A 2
C80 C -1.0330(5) -0.7478(5) -0.8255(3) 0.085(4) Uani 0.50 1 d P A 2
H80 H -1.0642 -0.7774 -0.8236 0.101 Uiso 0.50 1 calc PR A 2
C81 C -1.0307(4) -0.7075(4) -0.8429(3) 0.079(3) Uani 0.50 1 d P A 2
C82 C -1.0676(6) -0.7025(7) -0.8569(4) 0.097(5) Uani 0.50 1 d P A 2
H82 H -1.0995 -0.7315 -0.8565 0.116 Uiso 0.50 1 calc PR A 2
C83 C -1.0659(4) -0.6637(4) -0.8708(3) 0.075(3) Uani 0.50 1 d P A 2
C84 C -1.1114(3) -0.6657(3) -0.8825(2) 0.070(3) Uani 0.50 1 d PD A 2
C85 C -1.1477(4) -0.7077(4) -0.8950(2) 0.082(4) Uani 0.50 1 d PD A 2
H85 H -1.1446 -0.7365 -0.8954 0.099 Uiso 0.50 1 calc PR A 2
C86 C -1.1903(4) -0.7096(5) -0.9075(3) 0.080(4) Uani 0.50 1 d PD A 2
H86 H -1.2161 -0.7396 -0.9156 0.096 Uiso 0.50 1 calc PR A 2
C87 C -1.1936(4) -0.6683(6) -0.9077(2) 0.073(3) Uani 0.50 1 d PDU A 2
C88 C -1.1574(4) -0.6252(6) -0.8957(2) 0.081(3) Uani 0.50 1 d PDU A 2
H88 H -1.1597 -0.5959 -0.8958 0.097 Uiso 0.50 1 calc PR A 2
C89 C -1.1168(4) -0.6258(4) -0.8832(2) 0.083(4) Uani 0.50 1 d PD A 2
H89 H -1.0914 -0.5959 -0.8746 0.100 Uiso 0.50 1 calc PR A 2
C90 C -1.23918(19) -0.6682(2) -0.92001(11) 0.0930(14) Uani 1 1 d D . .
C91 C -0.9959(5) -0.7905(7) -0.7988(4) 0.096(5) Uani 0.50 1 d PD A 2
C92 C -0.9556(5) -0.7970(5) -0.7995(3) 0.113(3) Uani 0.50 1 d PDU A 2
H92 H -0.9265 -0.7747 -0.8101 0.136 Uiso 0.50 1 calc PR A 2
C93 C -0.9581(6) -0.8363(6) -0.7844(3) 0.109(3) Uani 0.50 1 d PDU A 2
H93 H -0.9313 -0.8426 -0.7858 0.131 Uiso 0.50 1 calc PR A 2
C94 C -0.9985(8) -0.8668(7) -0.7673(5) 0.086(3) Uani 0.50 1 d PDU A 2
C95 C -1.0405(5) -0.8655(6) -0.7758(3) 0.106(3) Uani 0.50 1 d PU A 2
H95 H -1.0729 -0.8916 -0.7711 0.127 Uiso 0.50 1 calc PR A 2
C96 C -1.0323(10) -0.8218(9) -0.7922(4) 0.129(7) Uani 0.50 1 d P A 2
H96 H -1.0609 -0.8201 -0.7977 0.155 Uiso 0.50 1 calc PR A 2
C97 C -1.0017(2) -0.9055(2) -0.74640(12) 0.0875(14) Uani 1 1 d . . .
In1 In -0.935639(12) -0.934224(12) -0.707269(6) 0.07879(16) Uani 1 1 d . . .
In2 In -0.731005(11) -0.331902(11) -0.626011(6) 0.07676(15) Uani 1 1 d . . .
O1 O -0.76055(13) -0.38394(16) -0.66270(8) 0.1126(12) Uani 1 1 d . . .
O2 O -0.79893(15) -0.32905(16) -0.62628(10) 0.1389(14) Uani 1 1 d . . .
O3 O -1.0000 -1.0000 -0.70853(12) 0.0808(14) Uani 1 3 d S . .
O4 O -0.72718(16) -0.43119(14) -0.65892(9) 0.1228(14) Uani 1 1 d . . .
O5 O -0.76496(15) -0.39380(17) -1.00752(9) 0.1276(15) Uani 1 1 d . . .
O6 O -0.71696(17) -0.42678(13) -1.00380(9) 0.1179(12) Uani 1 1 d . . .
O7 O -1.23548(12) -0.62737(14) -0.92525(8) 0.1020(11) Uani 1 1 d . . .
O8 O -1.27302(12) -0.70937(13) -0.92901(8) 0.0987(11) Uani 1 1 d . A .
O9 O -1.04263(14) -0.93966(12) -0.73802(9) 0.1043(11) Uani 1 1 d . A .
O10 O -0.96101(14) -0.90229(12) -0.74131(8) 0.0993(10) Uani 1 1 d . A .
O11 O -0.6667 -0.3333 -0.62522(12) 0.0800(14) Uani 1 3 d S . .
O12 O -0.9059(2) -0.6000(2) -0.75482(15) 0.0907(17) Uani 0.50 1 d P A 1
O13 O -0.86750(15) -0.86321(15) -0.70698(10) 0.1372(14) Uani 1 1 d . A .
O14 O -0.9159(2) -0.6786(2) -0.77871(14) 0.0879(17) Uani 0.50 1 d P A 1
O15 O -0.8527(3) -0.6377(3) -0.74205(18) 0.127(2) Uani 0.50 1 d P A 1
O19 O -0.9338(2) -0.5727(2) -0.91224(14) 0.0840(16) Uani 0.50 1 d P A 2
O16 O -0.9409(3) -0.6752(3) -0.7283(2) 0.134(3) Uani 0.50 1 d P A 1
O20 O -1.0108(2) -0.5813(2) -0.88812(14) 0.0869(17) Uani 0.50 1 d P A 2
O17 O -1.0089(3) -0.6094(3) -0.93933(19) 0.132(3) Uani 0.50 1 d P A 2
O18 O -0.9710(3) -0.5190(3) -0.92490(18) 0.125(2) Uani 0.50 1 d P A 2
P1 P -0.90186(13) -0.64931(11) -0.74756(7) 0.1037(9) Uani 0.50 1 d P A 1
P2 P -0.98273(11) -0.56853(12) -0.91923(7) 0.1030(9) Uani 0.50 1 d P A 2

loop_
_atom_site_aniso_label
_atom_site_aniso_U_11
_atom_site_aniso_U_22
_atom_site_aniso_U_33
_atom_site_aniso_U_23
_atom_site_aniso_U_13
_atom_site_aniso_U_12
C1 0.096(4) 0.092(4) 0.053(3) -0.017(3) -0.014(3) 0.027(3)
C3 0.123(8) 0.146(8) 0.096(9) 0.021(6) 0.002(6) 0.066(8)
C4 0.093(8) 0.148(8) 0.086(9) 0.016(6) -0.009(6) 0.044(8)
C5 0.062(7) 0.165(9) 0.110(7) 0.000(6) 0.007(6) 0.037(6)
C6 0.117(7) 0.136(9) 0.118(9) 0.009(6) 0.003(6) 0.040(7)
C7 0.106(7) 0.133(9) 0.110(8) 0.007(6) 0.012(6) 0.048(7)
C8 0.058(7) 0.082(9) 0.051(7) -0.002(6) -0.009(5) 0.023(7)
C9 0.066(9) 0.078(11) 0.12(2) -0.021(9) 0.008(10) 0.029(7)
C10 0.074(8) 0.059(8) 0.063(8) -0.009(6) 0.002(6) 0.034(7)
C11 0.072(10) 0.079(9) 0.078(10) 0.005(7) 0.011(9) 0.038(6)
C12 0.092(10) 0.081(8) 0.076(8) 0.018(6) 0.014(7) 0.048(7)
C13 0.113(9) 0.092(8) 0.099(10) 0.011(7) 0.002(7) 0.034(8)
C14 0.088(7) 0.086(7) 0.095(9) 0.005(7) 0.010(6) 0.036(6)
C15 0.079(7) 0.073(8) 0.062(8) -0.001(6) -0.008(5) 0.025(7)
C16 0.066(6) 0.080(6) 0.074(8) -0.015(6) -0.016(5) 0.031(5)
C17 0.082(7) 0.075(7) 0.089(8) 0.002(6) 0.003(6) 0.050(6)
C18 0.141(6) 0.099(5) 0.117(6) -0.008(4) -0.004(5) 0.047(5)
C19 0.153(6) 0.114(6) 0.126(6) 0.001(5) -0.002(5) 0.050(5)
C20 0.158(7) 0.119(6) 0.125(7) -0.001(5) -0.008(6) 0.050(6)
C22 0.150(7) 0.135(8) 0.129(8) -0.006(6) 0.005(6) 0.062(7)
C23 0.145(6) 0.120(6) 0.134(7) 0.001(5) 0.000(5) 0.051(5)
C24 0.099(4) 0.087(4) 0.061(4) 0.009(3) 0.020(3) 0.021(3)
C25 0.068(6) 0.089(7) 0.085(7) 0.002(5) -0.002(5) 0.044(5)
C26 0.074(6) 0.082(7) 0.103(8) -0.009(6) 0.003(6) 0.019(6)
C98 0.072(6) 0.070(6) 0.082(7) 0.002(5) 0.007(5) 0.036(5)
C27 0.095(7) 0.095(7) 0.102(8) 0.006(6) -0.002(6) 0.057(6)
C28 0.107(9) 0.099(8) 0.120(10) 0.004(7) -0.015(8) 0.055(8)
C29 0.094(9) 0.085(9) 0.101(10) 0.004(7) -0.015(8) 0.039(7)
C30 0.066(8) 0.072(7) 0.102(12) 0.027(8) 0.000(7) 0.026(6)
C31 0.084(7) 0.084(8) 0.083(9) -0.002(7) -0.011(7) 0.044(6)
C32 0.108(9) 0.073(8) 0.067(10) 0.002(7) 0.008(8) 0.043(6)
C33 0.097(9) 0.097(10) 0.079(9) 0.001(7) -0.006(7) 0.060(8)
C34 0.069(6) 0.068(7) 0.090(8) 0.001(6) -0.001(5) 0.032(6)
C35 0.107(11) 0.085(11) 0.071(9) -0.023(7) -0.014(7) 0.054(10)
C36 0.075(5) 0.089(6) 0.081(7) 0.005(5) 0.003(5) 0.052(4)
C37 0.085(4) 0.086(5) 0.087(7) 0.008(5) 0.007(5) 0.047(4)
C38 0.085(4) 0.095(6) 0.091(7) 0.010(5) 0.006(5) 0.044(4)
C39 0.080(4) 0.088(6) 0.079(7) 0.007(5) 0.006(5) 0.045(4)
C40 0.043(5) 0.069(7) 0.098(10) 0.047(7) 0.009(6) 0.009(5)
C42 0.115(11) 0.113(11) 0.104(12) -0.024(10) -0.036(9) 0.051(9)
C43 0.24(2) 0.141(13) 0.144(18) -0.017(13) -0.079(16) 0.125(14)
C44 0.105(7) 0.099(5) 0.090(8) -0.009(7) -0.011(6) 0.039(5)
C45 0.084(6) 0.093(5) 0.083(8) 0.004(7) -0.020(6) 0.043(5)
C46 0.23(2) 0.123(12) 0.116(17) -0.030(12) -0.078(15) 0.101(13)
C47 0.124(11) 0.140(13) 0.080(11) 0.003(10) -0.025(9) 0.085(10)
C52 0.111(4) 0.097(4) 0.108(5) 0.007(3) 0.001(4) 0.048(3)
C53 0.133(6) 0.102(6) 0.118(7) -0.022(5) -0.004(5) 0.058(6)
C54 0.134(6) 0.081(5) 0.106(6) -0.002(4) -0.015(5) 0.049(5)
C55 0.136(6) 0.079(5) 0.113(5) -0.003(4) -0.007(5) 0.059(5)
C56 0.136(6) 0.101(5) 0.101(6) -0.006(5) -0.025(5) 0.047(5)
C57 0.122(7) 0.105(7) 0.096(7) -0.022(5) -0.025(5) 0.044(6)
C58 0.076(8) 0.076(7) 0.070(8) 0.018(5) 0.016(6) 0.046(6)
C59 0.076(11) 0.078(8) 0.075(10) -0.001(8) 0.000(8) 0.035(6)
C60 0.064(8) 0.071(8) 0.073(9) -0.007(6) -0.006(6) 0.039(7)
C61 0.080(10) 0.102(14) 0.036(8) -0.023(9) 0.014(7) 0.030(7)
C62 0.103(11) 0.108(12) 0.118(15) -0.040(10) -0.047(10) 0.071(10)
C63 0.090(8) 0.099(8) 0.100(10) 0.006(7) -0.004(7) 0.022(8)
C64 0.100(8) 0.104(8) 0.097(10) -0.020(7) -0.016(8) 0.056(7)
C65 0.087(9) 0.087(8) 0.073(9) 0.002(6) 0.003(6) 0.044(8)
C66 0.065(6) 0.069(5) 0.071(7) 0.007(5) 0.011(5) 0.034(5)
C67 0.062(6) 0.074(6) 0.102(9) 0.006(6) 0.008(6) 0.036(5)
C68 0.072(7) 0.185(13) 0.103(7) -0.004(8) 0.019(6) 0.016(7)
C69 0.138(8) 0.170(10) 0.142(10) -0.021(7) -0.009(7) 0.061(8)
C70 0.126(8) 0.176(10) 0.143(10) -0.017(7) -0.015(7) 0.064(8)
C71 0.093(4) 0.100(4) 0.106(5) -0.003(4) 0.003(3) 0.034(3)
C72 0.148(9) 0.163(9) 0.105(10) 0.014(7) -0.003(7) 0.074(8)
C73 0.135(9) 0.158(8) 0.117(10) 0.010(7) -0.009(6) 0.057(8)
C75 0.064(5) 0.071(5) 0.080(7) 0.004(5) 0.000(5) 0.033(5)
C76 0.084(7) 0.072(6) 0.096(8) 0.004(5) -0.001(6) 0.029(5)
C77 0.081(6) 0.085(6) 0.101(8) 0.003(6) -0.012(6) 0.041(5)
C78 0.107(9) 0.101(8) 0.126(11) 0.009(8) -0.006(7) 0.059(8)
C79 0.071(8) 0.076(8) 0.112(11) 0.023(8) -0.014(8) 0.029(6)
C80 0.090(8) 0.070(8) 0.078(11) 0.004(7) 0.001(8) 0.029(6)
C81 0.078(7) 0.070(7) 0.085(9) 0.011(6) 0.001(6) 0.034(6)
C82 0.059(8) 0.121(11) 0.093(12) -0.009(10) 0.001(7) 0.033(7)
C83 0.081(8) 0.066(7) 0.078(8) 0.006(6) -0.019(6) 0.038(6)
C84 0.060(6) 0.054(6) 0.082(8) -0.002(6) -0.022(6) 0.019(5)
C85 0.098(8) 0.053(6) 0.085(10) 0.000(6) -0.025(7) 0.029(6)
C86 0.085(7) 0.067(7) 0.085(11) -0.026(7) -0.058(6) 0.037(5)
C87 0.080(5) 0.079(4) 0.063(7) -0.007(6) -0.007(5) 0.042(4)
C88 0.091(6) 0.083(4) 0.067(7) -0.006(6) -0.010(6) 0.042(4)
C89 0.095(8) 0.071(7) 0.077(9) -0.013(6) -0.042(6) 0.037(6)
C90 0.093(4) 0.105(4) 0.080(4) -0.013(3) -0.007(3) 0.048(4)
C91 0.052(7) 0.072(9) 0.128(15) 0.029(10) 0.002(9) 0.005(6)
C92 0.110(5) 0.108(7) 0.106(8) 0.017(5) 0.005(6) 0.043(5)
C93 0.105(4) 0.099(6) 0.105(8) 0.012(5) 0.015(6) 0.039(5)
C94 0.089(4) 0.083(6) 0.097(7) 0.011(5) -0.001(5) 0.051(4)
C95 0.096(4) 0.109(6) 0.104(8) 0.009(6) -0.008(6) 0.044(5)
C96 0.19(2) 0.162(17) 0.086(13) 0.006(13) -0.004(13) 0.126(17)
C97 0.092(4) 0.088(4) 0.081(4) 0.008(3) 0.004(3) 0.044(3)
In1 0.0782(2) 0.0787(3) 0.0798(4) -0.00680(18) 0.00336(17) 0.03942(19)
In2 0.0776(2) 0.0787(2) 0.0734(4) 0.01015(17) 0.00243(17) 0.03869(19)
O1 0.106(3) 0.136(3) 0.092(3) -0.040(2) -0.030(2) 0.057(2)
O2 0.130(3) 0.149(3) 0.147(4) 0.007(3) -0.001(3) 0.078(3)
O3 0.079(2) 0.079(2) 0.085(4) 0.000 0.000 0.0395(10)
O4 0.149(3) 0.126(3) 0.103(3) -0.038(2) -0.069(3) 0.076(3)
O5 0.126(3) 0.156(4) 0.108(3) 0.078(3) 0.037(2) 0.077(3)
O6 0.150(3) 0.101(3) 0.097(3) 0.026(2) 0.033(3) 0.059(3)
O7 0.106(3) 0.097(2) 0.113(3) -0.007(2) -0.022(2) 0.057(2)
O8 0.080(2) 0.098(2) 0.117(3) -0.014(2) -0.049(2) 0.0433(19)
O9 0.097(2) 0.080(2) 0.129(3) 0.042(2) 0.002(2) 0.039(2)
O10 0.093(2) 0.094(2) 0.118(3) 0.0283(19) 0.011(2) 0.052(2)
O11 0.078(2) 0.078(2) 0.083(4) 0.000 0.000 0.0392(10)
O12 0.096(4) 0.093(4) 0.079(5) 0.012(4) 0.002(4) 0.044(4)
O13 0.124(3) 0.129(3) 0.144(4) 0.000(3) 0.006(3) 0.052(2)
O14 0.091(4) 0.086(4) 0.086(5) 0.004(3) -0.005(4) 0.044(3)
O15 0.139(7) 0.137(6) 0.115(6) -0.006(5) -0.012(5) 0.076(5)
O19 0.080(4) 0.080(4) 0.083(5) -0.001(3) -0.009(3) 0.033(3)
O16 0.154(7) 0.128(6) 0.127(7) 0.000(5) -0.002(6) 0.075(6)
O20 0.088(4) 0.086(4) 0.085(5) 0.009(4) 0.001(3) 0.042(3)
O17 0.124(6) 0.150(7) 0.116(7) 0.005(5) -0.008(5) 0.063(5)
O18 0.126(6) 0.139(6) 0.121(6) 0.023(5) 0.008(5) 0.074(5)
P1 0.096(2) 0.101(2) 0.088(2) 0.0273(18) -0.0187(18) 0.0294(17)
P2 0.0924(19) 0.100(2) 0.088(2) 0.0267(18) -0.0204(17) 0.0267(17)

loop_
_atom_type_symbol
_atom_type_description
_atom_type_scat_dispersion_real
_atom_type_scat_dispersion_imag
_atom_type_scat_source
C C -0.0001 0.0005 'International Tables Vol C Tables 4.2.6.8 and 6.1.1.4'
H H 0.0000 0.0000 'International Tables Vol C Tables 4.2.6.8 and 6.1.1.4'
O O 0.0017 0.0018 'International Tables Vol C Tables 4.2.6.8 and 6.1.1.4'
In In -1.6620 3.1820 'International Tables Vol C Tables 4.2.6.8 and 6.1.1.4'
P P 0.0349 0.0309 'International Tables Vol C Tables 4.2.6.8 and 6.1.1.4'
N N 0.0030 0.0019 'International Tables Vol C Tables 4.2.6.8 and 6.1.1.4'

loop_
_geom_angle_atom_site_label_1
_geom_angle_atom_site_label_2
_geom_angle_atom_site_label_3
_geom_angle
_geom_angle_site_symmetry_1
_geom_angle_site_symmetry_3
O4 C1 O1 129.7(5) . .
O4 C1 C71 117.8(6) . .
O1 C1 C71 112.5(6) . .
C71 C3 C4 120.6(12) . .
C71 C3 H3 119.7 . .
C4 C3 H3 119.7 . .
C5 C4 C3 123.7(14) . .
C5 C4 H4 118.2 . .
C3 C4 H4 118.2 . .
C4 C5 C8 119.3(17) . .
C4 C5 C6 121.3(18) . .
C8 C5 C6 118.7(17) . .
C5 C6 C7 116.3(15) . .
C5 C6 H6 121.8 . .
C7 C6 H6 121.8 . .
C71 C7 C6 117.4(12) . .
C71 C7 H7 121.3 . .
C6 C7 H7 121.3 . .
C17 C8 C5 122.9(14) . .
C17 C8 C9 116.3(14) . .
C5 C8 C9 120.7(16) . .
C10 C9 C8 122(2) . .
C10 C9 H9 118.9 . .
C8 C9 H9 118.9 . .
C9 C10 C15 121.6(16) . .
C9 C10 C11 117.6(18) . .
C15 C10 C11 120.7(15) . .
C12 C11 C10 119.7(17) . .
C12 C11 H11 120.1 . .
C10 C11 H11 120.1 . .
C11 C12 C13 122.3(15) . .
C11 C12 C18 125.1(15) . .
C13 C12 C18 112.6(14) . .
C12 C13 C14 118.0(12) . .
C12 C13 H13 121.0 . .
C14 C13 H13 121.0 . .
C13 C14 C15 120.8(10) . .
C13 C14 H14 119.6 . .
C15 C14 H14 119.6 . .
C10 C15 C14 117.6(11) . .
C10 C15 C16 119.3(10) . .
C14 C15 C16 122.1(9) . .
C17 C16 C25 119.3(9) . .
C17 C16 C15 119.0(8) . .
C25 C16 C15 121.6(8) . .
C16 C17 O12 117.4(9) . .
C16 C17 C8 121.2(10) . .
O12 C17 C8 121.3(10) . .
C19 C18 C23 123.8(17) . .
C19 C18 C12 117.3(13) . .
C23 C18 C12 118.6(12) . .
C18 C19 C20 113.8(15) . .
C18 C19 H19 123.1 . .
C20 C19 H19 123.1 . .
C52 C20 C19 125.1(13) . .
C52 C20 H20 117.4 . .
C19 C20 H20 117.4 . .
C52 C22 C23 121.2(14) . .
C52 C22 H22 119.4 . .
C23 C22 H22 119.4 . .
C18 C23 C22 118.0(15) . .
C18 C23 H23 121.0 . .
C22 C23 H23 121.0 . .
O5 C24 O6 127.5(5) . .
O5 C24 C52 120.4(6) . .
O6 C24 C52 112.1(6) . .
C34 C25 C16 124.5(9) . .
C34 C25 C26 119.2(9) . .
C16 C25 C26 116.3(9) . .
C27 C26 C31 119.5(10) . .
C27 C26 C25 124.9(9) . .
C31 C26 C25 115.2(9) . .
O20 C98 C75 115.1(8) . .
O20 C98 C83 120.1(8) . .
C75 C98 C83 124.8(9) . .
C28 C27 C26 120.5(10) . .
C28 C27 H27 119.7 . .
C26 C27 H27 119.7 . .
C27 C28 C29 121.9(11) . .
C27 C28 H28 119.0 . .
C29 C28 H28 119.0 . .
C30 C29 C28 119.5(11) . .
C30 C29 C42 121.6(12) . .
C28 C29 C42 118.7(11) . .
C29 C30 C31 121.4(12) . .
C29 C30 H30 119.3 . .
C31 C30 H30 119.3 . .
C32 C31 C26 118.1(11) . .
C32 C31 C30 126.7(12) . .
C26 C31 C30 115.3(10) . .
C31 C32 C33 123.9(13) . .
C31 C32 H32 118.0 . .
C33 C32 H32 118.0 . .
C34 C33 C32 114.5(12) . .
C34 C33 C35 128.3(12) . .
C32 C33 C35 116.1(13) . .
C25 C34 C33 128.1(10) . .
C25 C34 O14 117.2(8) . .
C33 C34 O14 114.5(9) . .
C40 C35 C36 115.9(12) . .
C40 C35 C33 124.5(13) . .
C36 C35 C33 119.4(15) . .
C35 C36 C37 121.6(12) . .
C35 C36 H36 119.2 . .
C37 C36 H36 119.2 . .
C38 C37 C36 114.7(13) . .
C38 C37 H37 122.6 . .
C36 C37 H37 122.6 . .
C39 C38 C37 123.2(17) . .
C39 C38 C97 123.0(14) . .
C37 C38 C97 113.7(16) . .
C38 C39 C40 119.5(12) . .
C38 C39 H39 120.2 . .
C40 C39 H39 120.2 . .
C35 C40 C39 123.7(11) . .
C35 C40 H40 118.2 . .
C39 C40 H40 118.2 . .
C47 C42 C43 126.7(16) . .
C47 C42 C29 115.0(14) . .
C43 C42 C29 117.9(14) . .
C42 C43 C44 112.7(17) . .
C42 C43 H43 123.7 . .
C44 C43 H43 123.6 . .
C45 C44 C43 126.4(16) . .
C45 C44 H44 116.8 . .
C43 C44 H44 116.8 . .
C44 C45 C46 112.4(12) . .
C44 C45 C90 124.5(13) . .
C46 C45 C90 122.9(14) . .
C45 C46 C47 125.1(15) . .
C45 C46 H46 117.5 . .
C47 C46 H46 117.5 . .
C42 C47 C46 116.3(15) . .
C42 C47 H47 121.9 . .
C46 C47 H47 121.9 . .
C53 C52 C22 32.6(5) . .
C53 C52 C20 97.6(9) . .
C22 C52 C20 117.0(10) . .
C53 C52 C24 130.2(8) . .
C22 C52 C24 120.4(9) . .
C20 C52 C24 122.6(8) . .
C53 C52 C57 116.0(9) . .
C22 C52 C57 116.9(9) . .
C20 C52 C57 33.9(5) . .
C24 C52 C57 113.7(7) . .
C52 C53 C54 121.3(11) . .
C52 C53 H53 119.3 . .
C54 C53 H53 119.3 . .
C55 C54 C53 121.6(12) . .
C55 C54 H54 119.2 . .
C53 C54 H54 119.2 . .
C54 C55 C56 120.8(14) . .
C54 C55 C58 116.9(10) . .
C56 C55 C58 122.1(10) . .
C55 C56 C57 118.1(13) . .
C55 C56 H56 121.0 . .
C57 C56 H56 121.0 . .
C56 C57 C52 122.1(11) . .
C56 C57 H57 119.0 . .
C52 C57 H57 119.0 . .
C59 C58 C67 118.8(13) . .
C59 C58 C55 123.4(13) . .
C67 C58 C55 117.7(11) . .
C58 C59 C60 124.4(17) . .
C58 C59 H59 117.8 . .
C60 C59 H59 117.8 . .
C65 C60 C59 116.7(14) . .
C65 C60 C61 119.4(15) . .
C59 C60 C61 123.9(17) . .
C62 C61 C60 119(2) . .
C62 C61 H61 120.3 . .
C60 C61 H61 120.3 . .
C61 C62 C63 127.0(18) . .
C61 C62 C68 126.3(19) . .
C63 C62 C68 106.7(18) . .
C64 C63 C62 116.0(13) . .
C64 C63 H63 122.0 . .
C62 C63 H63 122.0 . .
C63 C64 C65 121.0(11) . .
C63 C64 H64 119.5 . .
C65 C64 H64 119.5 . .
C60 C65 C64 116.7(11) . .
C60 C65 C66 119.5(11) . .
C64 C65 C66 123.9(10) . .
C67 C66 C75 120.3(9) . .
C67 C66 C65 120.2(9) . .
C75 C66 C65 119.5(9) . .
C66 C67 O19 118.3(8) . .
C66 C67 C58 119.9(10) . .
O19 C67 C58 121.7(10) . .
C69 C68 C73 121.5(19) . .
C69 C68 C62 116.9(15) . .
C73 C68 C62 121.2(14) . .
C68 C69 C70 111.1(17) . .
C68 C69 H69 124.4 . .
C70 C69 H69 124.4 . .
C71 C70 C69 132.1(16) . .
C71 C70 H70 114.0 . .
C69 C70 H70 114.0 . .
C70 C71 C72 114.8(12) . .
C70 C71 C3 97.6(12) . .
C72 C71 C3 35.2(7) . .
C70 C71 C1 126.1(10) . .
C72 C71 C1 118.8(9) . .
C3 C71 C1 130.0(9) . .
C70 C71 C7 39.6(7) . .
C72 C71 C7 112.1(10) . .
C3 C71 C7 119.2(10) . .
C1 C71 C7 110.4(7) . .
C71 C72 C73 122.1(15) . .
C71 C72 H72 119.0 . .
C73 C72 H72 119.0 . .
C68 C73 C72 117.9(17) . .
C68 C73 H73 121.1 . .
C72 C73 H73 121.1 . .
C98 C75 C66 122.5(8) . .
C98 C75 C76 119.3(8) . .
C66 C75 C76 118.1(8) . .
C77 C76 C75 125.9(8) . .
C77 C76 C81 118.2(9) . .
C75 C76 C81 115.9(9) . .
C78 C77 C76 123.4(9) . .
C78 C77 H77 118.3 . .
C76 C77 H77 118.3 . .
C77 C78 C79 118.6(10) . .
C77 C78 H78 120.7 . .
C79 C78 H78 120.7 . .
C80 C79 C78 121.4(12) . .
C80 C79 C91 121.5(12) . .
C78 C79 C91 115.1(11) . .
C79 C80 C81 123.7(12) . .
C79 C80 H80 118.2 . .
C81 C80 H80 118.2 . .
C82 C81 C80 131.1(12) . .
C82 C81 C76 114.7(11) . .
C80 C81 C76 114.2(10) . .
C83 C82 C81 130.8(14) . .
C83 C82 H82 114.6 . .
C81 C82 H82 114.6 . .
C82 C83 C98 113.9(11) . .
C82 C83 C84 121.5(11) . .
C98 C83 C84 124.7(9) . .
C89 C84 C85 117.1(10) . .
C89 C84 C83 122.1(9) . .
C85 C84 C83 120.7(9) . .
C84 C85 C86 121.4(10) . .
C84 C85 H85 119.3 . .
C86 C85 H85 119.3 . .
C87 C86 C85 118.8(9) . .
C87 C86 H86 120.6 . .
C85 C86 H86 120.6 . .
C86 C87 C88 121.3(9) . .
C86 C87 C90 121.4(11) . .
C88 C87 C90 117.2(10) . .
C87 C88 C89 117.4(11) . .
C87 C88 H88 121.3 . .
C89 C88 H88 121.3 . .
C84 C89 C88 124.0(11) . .
C84 C89 H89 118.0 . .
C88 C89 H89 118.0 . .
O7 C90 O8 125.9(5) . .
O7 C90 C87 117.5(8) . .
O8 C90 C87 115.0(8) . .
O7 C90 C45 114.6(9) . .
O8 C90 C45 119.0(9) . .
C87 C90 C45 21.1(8) . .
C96 C91 C92 119.1(18) . .
C96 C91 C79 119.0(14) . .
C92 C91 C79 120.9(13) . .
C93 C92 C91 118.5(14) . .
C93 C92 H92 120.8 . .
C91 C92 H92 120.8 . .
C92 C93 C94 121.3(15) . .
C92 C93 H93 119.3 . .
C94 C93 H93 119.3 . .
C93 C94 C95 112.2(16) . .
C93 C94 C97 125.4(15) . .
C95 C94 C97 121.1(14) . .
C94 C95 C96 116.3(15) . .
C94 C95 H95 121.9 . .
C96 C95 H95 121.9 . .
C91 C96 C95 125.9(19) . .
C91 C96 H96 117.1 . .
C95 C96 H96 117.1 . .
O10 C97 O9 125.6(5) . .
O10 C97 C94 113.6(9) . .
O9 C97 C94 120.5(9) . .
O10 C97 C38 118.7(10) . .
O9 C97 C38 114.9(9) . .
C94 C97 C38 16.9(11) . .
O3 In1 O13 178.40(18) . .
O3 In1 O6 93.20(16) . 5_345
O13 In1 O6 88.39(16) . 5_345
O3 In1 O9 94.46(13) . 3_435
O13 In1 O9 85.47(15) . 3_435
O6 In1 O9 89.66(16) 5_345 3_435
O3 In1 O10 92.30(14) . .
O13 In1 O10 86.12(15) . .
O6 In1 O10 172.59(15) 5_345 .
O9 In1 O10 94.86(14) 3_435 .
O3 In1 O5 94.34(15) . 6_335
O13 In1 O5 85.82(16) . 6_335
O6 In1 O5 86.59(18) 5_345 6_335
O9 In1 O5 170.61(15) 3_435 6_335
O10 In1 O5 88.04(16) . 6_335
O11 In2 O2 178.83(16) . .
O11 In2 O8 94.94(13) . 6_335
O2 In2 O8 85.35(15) . 6_335
O11 In2 O1 92.97(16) . .
O2 In2 O1 88.17(16) . .
O8 In2 O1 88.99(15) 6_335 .
O11 In2 O4 93.57(15) . 3_445
O2 In2 O4 86.21(16) . 3_445
O8 In2 O4 170.77(14) 6_335 3_445
O1 In2 O4 87.03(17) . 3_445
O11 In2 O7 92.93(14) . 5_355
O2 In2 O7 85.91(15) . 5_355
O8 In2 O7 95.07(14) 6_335 5_355
O1 In2 O7 172.52(15) . 5_355
O4 In2 O7 88.02(16) 3_445 5_355
C1 O1 In2 130.7(4) . .
In1 O3 In1 119.919(16) . 3_435
In1 O3 In1 119.923(16) . 2_345
In1 O3 In1 119.921(16) 3_435 2_345
C1 O4 In2 133.5(4) . 2_455
C24 O5 In1 134.6(4) . 8_344
C24 O6 In1 131.2(4) . 9_434
C90 O7 In2 132.6(3) . 9_334
C90 O8 In2 134.1(3) . 8_344
C97 O9 In1 133.9(3) . 2_345
C97 O10 In1 132.9(3) . .
In2 O11 In2 119.969(11) 3_445 2_455
In2 O11 In2 119.969(11) 3_445 .
In2 O11 In2 119.968(11) 2_455 .
C17 O12 P1 119.3(6) . .
C34 O14 P1 119.0(6) . .
C67 O19 P2 118.0(6) . .
C98 O20 P2 119.0(6) . .
O16 P1 O15 124.4(5) . .
O16 P1 O14 108.1(5) . .
O15 P1 O14 104.6(5) . .
O16 P1 O12 102.5(5) . .
O15 P1 O12 112.3(4) . .
O14 P1 O12 103.2(3) . .
O18 P2 O17 124.7(5) . .
O18 P2 O20 103.9(5) . .
O17 P2 O20 109.9(4) . .
O18 P2 O19 112.4(4) . .
O17 P2 O19 101.0(5) . .
O20 P2 O19 103.1(3) . .

loop_
_geom_bond_atom_site_label_1
_geom_bond_atom_site_label_2
_geom_bond_distance
_geom_bond_site_symmetry_2
C1 O4 1.194(6) .
C1 O1 1.225(6) .
C1 C71 1.496(8) .
C3 C71 1.362(9) .
C3 C4 1.463(9) .
C3 H3 0.9500 .
C4 C5 1.41(2) .
C4 H4 0.9500 .
C5 C8 1.44(2) .
C5 C6 1.45(3) .
C6 C7 1.573(18) .
C6 H6 0.9500 .
C7 C71 1.572(16) .
C7 H7 0.9500 .
C8 C17 1.400(15) .
C8 C9 1.48(3) .
C9 C10 1.31(3) .
C9 H9 0.9500 .
C10 C15 1.332(15) .
C10 C11 1.40(2) .
C11 C12 1.31(2) .
C11 H11 0.9500 .
C12 C13 1.356(16) .
C12 C18 1.47(2) .
C13 C14 1.374(14) .
C13 H13 0.9500 .
C14 C15 1.403(14) .
C14 H14 0.9500 .
C15 C16 1.497(14) .
C16 C17 1.336(12) .
C16 C25 1.484(12) .
C17 O12 1.393(11) .
C18 C19 1.393(15) .
C18 C23 1.431(15) .
C19 C20 1.474(14) .
C19 H19 0.9500 .
C20 C52 1.422(13) .
C20 H20 0.9500 .
C22 C52 1.402(13) .
C22 C23 1.455(14) .
C22 H22 0.9500 .
C23 H23 0.9500 .
C24 O5 1.168(7) .
C24 O6 1.285(6) .
C24 C52 1.454(8) .
C25 C34 1.306(12) .
C25 C26 1.487(13) .
C26 C27 1.423(13) .
C26 C31 1.479(14) .
C98 O20 1.368(10) .
C98 C75 1.375(11) .
C98 C83 1.393(13) .
C27 C28 1.367(13) .
C27 H27 0.9500 .
C28 C29 1.398(15) .
C28 H28 0.9500 .
C29 C30 1.370(16) .
C29 C42 1.492(18) .
C30 C31 1.481(17) .
C30 H30 0.9500 .
C31 C32 1.383(17) .
C32 C33 1.425(19) .
C32 H32 0.9500 .
C33 C34 1.358(15) .
C33 C35 1.46(2) .
C34 O14 1.378(10) .
C35 C40 1.309(18) .
C35 C36 1.382(19) .
C36 C37 1.435(14) .
C36 H36 0.9500 .
C37 C38 1.352(19) .
C37 H37 0.9500 .
C38 C39 1.31(2) .
C38 C97 1.61(3) .
C39 C40 1.345(16) .
C39 H39 0.9500 .
C40 H40 0.9500 .
C42 C47 1.275(14) .
C42 C43 1.327(15) .
C43 C44 1.389(15) .
C43 H43 0.9500 .
C44 C45 1.335(13) .
C44 H44 0.9500 .
C45 C46 1.339(15) .
C45 C90 1.528(9) .
C46 C47 1.363(15) .
C46 H46 0.9500 .
C47 H47 0.9500 .
C52 C53 1.387(9) .
C52 C57 1.471(12) .
C53 C54 1.430(9) .
C53 H53 0.9500 .
C54 C55 1.379(9) .
C54 H54 0.9500 .
C55 C56 1.393(9) .
C55 C58 1.533(19) .
C56 C57 1.437(13) .
C56 H56 0.9500 .
C57 H57 0.9500 .
C58 C59 1.37(2) .
C58 C67 1.404(15) .
C59 C60 1.38(2) .
C59 H59 0.9500 .
C60 C65 1.378(15) .
C60 C61 1.41(3) .
C61 C62 1.18(2) .
C61 H61 0.9500 .
C62 C63 1.42(2) .
C62 C68 1.61(3) .
C63 C64 1.307(14) .
C63 H63 0.9500 .
C64 C65 1.438(15) .
C64 H64 0.9500 .
C65 C66 1.481(14) .
C66 C67 1.324(12) .
C66 C75 1.479(11) .
C67 O19 1.401(11) .
C68 C69 1.389(10) .
C68 C73 1.403(10) .
C69 C70 1.434(9) .
C69 H69 0.9500 .
C70 C71 1.259(18) .
C70 H70 0.9500 .
C71 C72 1.351(17) .
C72 C73 1.429(9) .
C72 H72 0.9500 .
C73 H73 0.9500 .
C75 C76 1.487(12) .
C76 C77 1.409(12) .
C76 C81 1.494(13) .
C77 C78 1.368(13) .
C77 H77 0.9500 .
C78 C79 1.402(15) .
C78 H78 0.9500 .
C79 C80 1.339(17) .
C79 C91 1.485(19) .
C80 C81 1.451(17) .
C80 H80 0.9500 .
C81 C82 1.385(19) .
C82 C83 1.341(19) .
C82 H82 0.9500 .
C83 C84 1.481(14) .
C84 C89 1.334(12) .
C84 C85 1.351(12) .
C85 C86 1.415(13) .
C85 H85 0.9500 .
C86 C87 1.338(14) .
C86 H86 0.9500 .
C87 C88 1.359(12) .
C87 C90 1.525(9) .
C88 C89 1.391(13) .
C88 H88 0.9500 .
C89 H89 0.9500 .
C90 O7 1.239(6) .
C90 O8 1.252(6) .
C91 C96 1.10(2) .
C91 C92 1.366(15) .
C92 C93 1.366(14) .
C92 H92 0.9500 .
C93 C94 1.374(15) .
C93 H93 0.9500 .
C94 C95 1.38(2) .
C94 C97 1.50(2) .
C95 C96 1.45(2) .
C95 H95 0.9500 .
C96 H96 0.9500 .
C97 O10 1.239(6) .
C97 O9 1.242(6) .
In1 O3 2.0249(4) .
In1 O13 2.165(4) .
In1 O6 2.172(4) 5_345
In1 O9 2.181(3) 3_435
In1 O10 2.182(4) .
In1 O5 2.185(4) 6_335
In2 O11 2.0240(3) .
In2 O2 2.158(4) .
In2 O8 2.169(3) 6_335
In2 O1 2.174(4) .
In2 O4 2.180(4) 3_445
In2 O7 2.181(4) 5_355
O3 In1 2.0250(4) 3_435
O3 In1 2.0250(4) 2_345
O4 In2 2.180(4) 2_455
O5 In1 2.185(4) 8_344
O6 In1 2.172(4) 9_434
O7 In2 2.181(4) 9_334
O8 In2 2.169(3) 8_344
O9 In1 2.181(3) 2_345
O11 In2 2.0239(4) 3_445
O11 In2 2.0239(4) 2_455
O12 P1 1.635(7) .
O14 P1 1.614(7) .
O15 P1 1.408(8) .
O19 P2 1.623(7) .
O16 P1 1.379(9) .
O20 P2 1.597(7) .
O17 P2 1.438(9) .
O18 P2 1.417(8) .

loop_
_platon_squeeze_void_nr
_platon_squeeze_void_average_x
_platon_squeeze_void_average_y
_platon_squeeze_void_average_z
_platon_squeeze_void_volume
_platon_squeeze_void_count_electrons
_platon_squeeze_void_content
1 -0.005 -0.009 -0.002 28926 8510 ' '
